data_4322646
loop_
_publ_author_name
'R. Krishna Kumar'
'S. Balasubramanian'
'Israel Goldberg'

_publ_section_title
;
 Supramolecular Multiporphyrin Architecture. Coordination Polymers and
 Open Networks in Crystals of Tetrakis(4-cyanophenyl)- and
 Tetrakis(4-nitrophenyl)metalloporphyrin
;
_journal_name_full 'Inorganic Chemistry'
_journal_page_first 541
_journal_page_last 552
_journal_paper_doi 10.1021/ic971259u
_journal_volume 37
_journal_year 1998
_chemical_formula_moiety 'C48 H24 N8 Zn . 3(C7 H8 O2)'
_chemical_formula_sum 'C69 H48 N8 O6 Zn'
_chemical_formula_weight 1150.5
_chemical_name_systematic
; 
 zinc(II)-tetra(4-cyanophenyl)porphyrin tri(guaiacol) solvate
;
_space_group_IT_number 2
_symmetry_cell_setting triclinic
_symmetry_space_group_name_Hall '-P 1'
_symmetry_space_group_name_H-M 'P -1'
_atom_sites_solution_hydrogens geom
_atom_sites_solution_primary direct
_atom_sites_solution_secondary difmap
_audit_creation_method SHELXL
_cell_angle_alpha 85.89(2)
_cell_angle_beta 86.91(2)
_cell_angle_gamma 87.65(2)
_cell_formula_units_Z 1
_cell_length_a 8.870(2)
_cell_length_b 12.406(3)
_cell_length_c 12.985(2)
_cell_measurement_temperature 298(2)
_cell_volume 1422.1(5)
_diffrn_ambient_temperature 298(2)
_diffrn_radiation_monochromator graphite
_diffrn_radiation_source 'fine-focus sealed tube'
_diffrn_radiation_type MoK\a
_diffrn_radiation_wavelength 0.71070
_diffrn_reflns_av_R_equivalents 0.0081
_diffrn_reflns_av_sigmaI/netI 0.0618
_diffrn_reflns_limit_h_max 10
_diffrn_reflns_limit_h_min 0
_diffrn_reflns_limit_k_max 14
_diffrn_reflns_limit_k_min -14
_diffrn_reflns_limit_l_max 15
_diffrn_reflns_limit_l_min -15
_diffrn_reflns_number 4751
_diffrn_reflns_theta_max 24.97
_diffrn_reflns_theta_min 1.57
_exptl_absorpt_coefficient_mu 0.484
_exptl_crystal_density_diffrn 1.196
_exptl_crystal_F_000 528
_refine_diff_density_max 0.457
_refine_diff_density_min -0.366
_refine_diff_density_rms 0.106
_refine_ls_extinction_coef 0.0630(56)
_refine_ls_extinction_expression Fc^*^=kFc[1+0.001xFc^2^\l^3^/sin(2\q)]^-1/4^
_refine_ls_extinction_method SHELXL
_refine_ls_goodness_of_fit_all 1.080
_refine_ls_goodness_of_fit_obs 1.112
_refine_ls_matrix_type full
_refine_ls_number_parameters 341
_refine_ls_number_reflns 4737
_refine_ls_number_restraints 0
_refine_ls_restrained_S_all 1.080
_refine_ls_restrained_S_obs 1.112
_refine_ls_R_factor_all 0.0678
_refine_ls_R_factor_obs 0.0585
_refine_ls_shift/esd_max 0.006
_refine_ls_shift/esd_mean 0.001
_refine_ls_structure_factor_coef Fsqd
_refine_ls_weighting_details 'w=1/[\s^2^(Fo^2^)+(0.1076P)^2^+0.0598P] where P=(Fo^2^+2Fc^2^)/3'
_refine_ls_weighting_scheme calc
_refine_ls_wR_factor_all 0.1659
_refine_ls_wR_factor_obs 0.1563
_reflns_number_observed 4005
_reflns_number_total 4737
_reflns_observed_criterion >2sigma(I)
_cod_data_source_file ic971259u_07.cif
_cod_data_source_block 7
_cod_depositor_comments
;
The following automatic conversions were performed:

'_refine_ls_weighting_scheme' value 'calc
w=1/[\s^2^(Fo^2^)+(0.1076P)^2^+0.0598P] where P=(Fo^2^+2Fc^2^)/3' was
changed to 'calc'. New tag '_refine_ls_weighting_details' was
created. The value of the new tag was set to
'w=1/[\s^2^(Fo^2^)+(0.1076P)^2^+0.0598P] where P=(Fo^2^+2Fc^2^)/3'.

Automatic conversion script
Id: cif_fix_values 3143 2015-03-26 13:38:13Z robertas 
;
_cod_database_code 4322646

loop_
_symmetry_equiv_pos_as_xyz
'x, y, z'
'-x, -y, -z'

loop_
_atom_site_aniso_label
_atom_site_aniso_U_11
_atom_site_aniso_U_22
_atom_site_aniso_U_33
_atom_site_aniso_U_23
_atom_site_aniso_U_13
_atom_site_aniso_U_12
Zn29 0.0594(4) 0.0301(3) 0.0286(3) 0.0020(2) 0.0121(2) 0.0050(2)
N1 0.053(2) 0.0334(12) 0.0296(12) 0.0016(10) 0.0107(11) 0.0059(11)
N2 0.052(2) 0.0308(12) 0.0297(12) 0.0014(9) 0.0099(10) 0.0053(11)
C3 0.050(2) 0.0322(14) 0.0343(15) 0.0044(12) 0.0054(13) 0.0008(13)
C4 0.049(2) 0.038(2) 0.0289(14) 0.0051(12) 0.0061(12) -0.0009(13)
C5 0.056(2) 0.039(2) 0.0291(14) 0.0029(12) 0.0073(13) -0.0001(14)
C6 0.082(3) 0.050(2) 0.029(2) 0.0048(14) 0.019(2) 0.010(2)
C7 0.075(2) 0.049(2) 0.036(2) -0.0013(14) 0.018(2) 0.012(2)
C8 0.051(2) 0.036(2) 0.0336(15) -0.0022(12) 0.0081(13) 0.0040(13)
C9 0.045(2) 0.0366(15) 0.0335(15) -0.0050(12) 0.0057(12) 0.0036(12)
C10 0.050(2) 0.0322(14) 0.0330(15) 0.0003(12) 0.0073(13) 0.0022(12)
C11 0.066(2) 0.034(2) 0.044(2) 0.0023(13) 0.011(2) 0.0114(14)
C12 0.067(2) 0.036(2) 0.039(2) 0.0067(13) 0.0086(15) 0.0074(15)
C13 0.051(2) 0.037(2) 0.0308(14) 0.0018(12) 0.0068(13) 0.0027(13)
C14 0.050(2) 0.054(2) 0.039(2) 0.0121(14) -0.0057(14) -0.0051(15)
C15 0.049(2) 0.053(2) 0.040(2) 0.0096(14) 0.0052(14) -0.0092(15)
C16 0.050(2) 0.0388(15) 0.0329(15) 0.0043(12) 0.0045(13) -0.0006(13)
C17 0.047(2) 0.074(2) 0.043(2) 0.017(2) -0.0033(15) -0.001(2)
C18 0.048(2) 0.065(2) 0.046(2) 0.014(2) 0.010(2) -0.005(2)
C19 0.050(2) 0.048(2) 0.039(2) 0.0043(14) 0.0037(14) -0.0011(14)
N20 0.069(2) 0.070(2) 0.044(2) 0.0179(15) 0.0012(14) -0.005(2)
C21 0.048(2) 0.0360(15) 0.0308(14) -0.0008(12) 0.0054(12) 0.0057(13)
C22 0.042(2) 0.061(2) 0.083(3) -0.032(2) -0.001(2) 0.008(2)
C23 0.053(2) 0.062(2) 0.093(3) -0.043(2) -0.005(2) 0.005(2)
C24 0.049(2) 0.049(2) 0.049(2) -0.0150(15) 0.0003(15) 0.0124(15)
C25 0.041(2) 0.086(3) 0.112(4) -0.051(3) 0.015(2) -0.004(2)
C26 0.048(2) 0.074(3) 0.100(3) -0.051(2) 0.016(2) -0.008(2)
C27 0.051(2) 0.072(3) 0.081(3) -0.037(2) 0.000(2) 0.007(2)
N28 0.062(2) 0.103(3) 0.142(4) -0.080(3) 0.006(2) 0.015(2)
O30 0.070(2) 0.060(2) 0.080(2) -0.0014(14) 0.0066(14) -0.0062(13)
C31 0.060(2) 0.058(2) 0.063(2) -0.001(2) -0.006(2) -0.006(2)
C32 0.072(3) 0.068(2) 0.065(2) -0.007(2) 0.005(2) -0.001(2)
C33 0.094(4) 0.081(3) 0.086(3) 0.015(3) 0.019(3) -0.008(3)
C34 0.112(4) 0.065(3) 0.114(4) 0.001(3) 0.021(3) -0.003(3)
C35 0.099(4) 0.067(3) 0.108(4) -0.010(3) 0.009(3) 0.009(3)
C36 0.059(2) 0.073(3) 0.079(3) -0.014(2) 0.003(2) 0.001(2)
O37 0.110(3) 0.081(2) 0.076(2) -0.005(2) 0.025(2) 0.012(2)
C38 0.119(4) 0.131(5) 0.059(3) -0.002(3) 0.019(3) 0.029(4)

loop_
_atom_site_label
_atom_site_type_symbol
_atom_site_fract_x
_atom_site_fract_y
_atom_site_fract_z
_atom_site_U_iso_or_equiv
_atom_site_thermal_displace_type
_atom_site_occupancy
_atom_site_calc_flag
_atom_site_refinement_flags
_atom_site_disorder_group
Zn29 Zn 0.0000 0.0000 0.0000 0.0403(2) Uani 1 d S .
N1 N 0.0997(3) -0.0142(2) -0.1434(2) 0.0394(6) Uani 1 d . .
N2 N 0.0777(3) -0.1531(2) 0.0439(2) 0.0383(6) Uani 1 d . .
C3 C 0.0519(4) -0.2075(2) 0.1379(2) 0.0396(7) Uani 1 d . .
C4 C 0.0277(4) 0.1657(2) -0.2229(2) 0.0396(7) Uani 1 d . .
C5 C 0.0949(4) 0.0615(2) -0.2256(2) 0.0423(7) Uani 1 d . .
C6 C 0.1681(5) 0.0169(3) -0.3143(2) 0.0554(9) Uani 1 d . .
H6 H 0.1799(5) 0.0520(3) -0.3798(2) 0.066 Uiso 1 calc R .
C7 C 0.2171(4) -0.0841(3) -0.2869(3) 0.0543(9) Uani 1 d . .
H7 H 0.2685(4) -0.1322(3) -0.3294(3) 0.065 Uiso 1 calc R .
C8 C 0.1742(4) -0.1037(2) -0.1788(2) 0.0408(7) Uani 1 d . .
C9 C 0.2036(4) -0.2010(2) -0.1206(2) 0.0388(7) Uani 1 d . .
C10 C 0.1566(4) -0.2229(2) -0.0167(2) 0.0389(7) Uani 1 d . .
C11 C 0.1825(4) -0.3245(2) 0.0410(3) 0.0492(8) Uani 1 d . .
H11 H 0.2350(4) -0.3850(2) 0.0172(3) 0.059 Uiso 1 calc R .
C12 C 0.1164(4) -0.3158(3) 0.1362(2) 0.0484(8) Uani 1 d . .
H12 H 0.1131(4) -0.3693(3) 0.1902(2) 0.058 Uiso 1 calc R .
C13 C 0.0415(4) 0.2366(2) -0.3214(2) 0.0401(7) Uani 1 d . .
C14 C 0.1800(4) 0.2739(3) -0.3577(2) 0.0482(8) Uani 1 d . .
H14 H 0.2639(4) 0.2594(3) -0.3183(2) 0.058 Uiso 1 calc R .
C15 C 0.1955(4) 0.3331(3) -0.4527(2) 0.0482(8) Uani 1 d . .
H15 H 0.2893(4) 0.3581(3) -0.4767(2) 0.058 Uiso 1 calc R .
C16 C 0.0715(4) 0.3540(2) -0.5105(2) 0.0410(7) Uani 1 d . .
C17 C -0.0692(4) 0.3203(3) -0.4731(3) 0.0555(9) Uani 1 d . .
H17 H -0.1538(4) 0.3368(3) -0.5114(3) 0.067 Uiso 1 calc R .
C18 C -0.0830(4) 0.2622(3) -0.3788(3) 0.0542(9) Uani 1 d . .
H18 H -0.1776(4) 0.2400(3) -0.3534(3) 0.065 Uiso 1 calc R .
C19 C 0.0900(4) 0.4112(3) -0.6105(2) 0.0459(7) Uani 1 d . .
N20 N 0.1065(4) 0.4542(3) -0.6902(2) 0.0624(8) Uani 1 d . .
C21 C 0.2852(3) -0.2897(2) -0.1761(2) 0.0389(7) Uani 1 d . .
C22 C 0.2053(4) -0.3686(3) -0.2143(3) 0.0610(10) Uani 1 d . .
H22 H 0.1009(4) -0.3687(3) -0.2031(3) 0.073 Uiso 1 calc R .
C23 C 0.2791(4) -0.4490(3) -0.2700(4) 0.0675(11) Uani 1 d . .
H23 H 0.2239(4) -0.5016(3) -0.2969(4) 0.081 Uiso 1 calc R .
C24 C 0.4334(4) -0.4501(3) -0.2849(3) 0.0491(8) Uani 1 d . .
C25 C 0.5132(4) -0.3731(4) -0.2454(4) 0.0781(13) Uani 1 d . .
H25 H 0.6180(4) -0.3744(4) -0.2542(4) 0.094 Uiso 1 calc R .
C26 C 0.4381(4) -0.2926(3) -0.1922(4) 0.0722(12) Uani 1 d . .
H26 H 0.4935(4) -0.2392(3) -0.1667(4) 0.087 Uiso 1 calc R .
C27 C 0.5078(4) -0.5355(3) -0.3416(3) 0.0667(11) Uani 1 d . .
N28 N 0.5647(4) -0.6026(4) -0.3856(4) 0.100(2) Uani 1 d . .
O30 O 0.2556(3) 0.0624(2) 0.0554(2) 0.0706(8) Uani 1 d . .
C31 C 0.2886(5) 0.1653(3) 0.0250(3) 0.0605(9) Uani 1 d . .
C32 C 0.3951(5) 0.1910(4) -0.0509(3) 0.0682(10) Uani 1 d . .
C33 C 0.4231(6) 0.2965(4) -0.0836(4) 0.0887(15) Uani 1 d . .
H33 H 0.4955(6) 0.3120(4) -0.1365(4) 0.106 Uiso 1 calc R .
C34 C 0.3411(7) 0.3811(4) -0.0362(5) 0.098(2) Uani 1 d . .
H34 H 0.3580(7) 0.4530(4) -0.0571(5) 0.118 Uiso 1 calc R .
C35 C 0.2369(6) 0.3547(4) 0.0407(5) 0.0919(15) Uani 1 d . .
H35 H 0.1834(6) 0.4102(4) 0.0728(5) 0.110 Uiso 1 calc R .
C36 C 0.2067(5) 0.2498(4) 0.0735(4) 0.0704(11) Uani 1 d . .
H36 H 0.1341(5) 0.2345(4) 0.1263(4) 0.084 Uiso 1 calc R .
O37 O 0.4710(4) 0.1020(3) -0.0896(3) 0.0906(10) Uani 1 d . .
C38 C 0.5378(7) 0.1132(5) -0.1893(4) 0.105(2) Uani 1 d . .
H38A H 0.5864(7) 0.0457(5) -0.2064(4) 0.158 Uiso 1 calc R .
H38B H 0.6114(7) 0.1682(5) -0.1926(4) 0.158 Uiso 1 calc R .
H38C H 0.4616(7) 0.1334(5) -0.2376(4) 0.158 Uiso 1 calc R .

loop_
_atom_type_symbol
_atom_type_description
_atom_type_scat_dispersion_real
_atom_type_scat_dispersion_imag
_atom_type_scat_source
C C 0.0033 0.0016 'International Tables Vol C Tables 4.2.6.8 and 6.1.1.4'
H H 0.0000 0.0000 'International Tables Vol C Tables 4.2.6.8 and 6.1.1.4'
N N 0.0061 0.0033 'International Tables Vol C Tables 4.2.6.8 and 6.1.1.4'
Zn Zn 0.2839 1.4301 'International Tables Vol C Tables 4.2.6.8 and 6.1.1.4'
O O 0.0106 0.0060 'International Tables Vol C Tables 4.2.6.8 and 6.1.1.4'

loop_
_geom_angle_atom_site_label_1
_geom_angle_atom_site_label_2
_geom_angle_atom_site_label_3
_geom_angle
_geom_angle_site_symmetry_1
_geom_angle_site_symmetry_3
_geom_angle_publ_flag
N1 Zn29 N1 180.0 2 . ?
N1 Zn29 N2 89.82(10) 2 2 ?
N1 Zn29 N2 90.18(10) . 2 ?
N1 Zn29 N2 90.18(10) 2 . ?
N1 Zn29 N2 89.82(10) . . ?
N2 Zn29 N2 180.0 2 . ?
C8 N1 C5 106.7(2) . . ?
C8 N1 Zn29 126.6(2) . . ?
C5 N1 Zn29 126.5(2) . . ?
C10 N2 C3 106.6(2) . . ?
C10 N2 Zn29 126.7(2) . . ?
C3 N2 Zn29 126.5(2) . . ?
N2 C3 C4 125.4(3) . 2 ?
N2 C3 C12 109.8(3) . . ?
C4 C3 C12 124.8(3) 2 . ?
C3 C4 C5 125.8(3) 2 . ?
C3 C4 C13 118.0(3) 2 . ?
C5 C4 C13 116.2(3) . . ?
N1 C5 C4 125.4(3) . . ?
N1 C5 C6 109.0(3) . . ?
C4 C5 C6 125.5(3) . . ?
C7 C6 C5 108.2(3) . . ?
C6 C7 C8 106.5(3) . . ?
N1 C8 C9 125.9(3) . . ?
N1 C8 C7 109.6(3) . . ?
C9 C8 C7 124.5(3) . . ?
C10 C9 C8 125.1(3) . . ?
C10 C9 C21 118.1(3) . . ?
C8 C9 C21 116.8(3) . . ?
N2 C10 C9 125.7(3) . . ?
N2 C10 C11 109.8(2) . . ?
C9 C10 C11 124.5(3) . . ?
C12 C11 C10 107.2(3) . . ?
C11 C12 C3 106.5(3) . . ?
C14 C13 C18 119.0(3) . . ?
C14 C13 C4 120.4(3) . . ?
C18 C13 C4 120.6(3) . . ?
C13 C14 C15 120.6(3) . . ?
C16 C15 C14 119.5(3) . . ?
C15 C16 C17 120.4(3) . . ?
C15 C16 C19 119.0(3) . . ?
C17 C16 C19 120.6(3) . . ?
C18 C17 C16 119.5(3) . . ?
C17 C18 C13 120.9(3) . . ?
N20 C19 C16 178.3(4) . . ?
C26 C21 C22 118.5(3) . . ?
C26 C21 C9 121.5(3) . . ?
C22 C21 C9 120.0(3) . . ?
C21 C22 C23 120.6(3) . . ?
C24 C23 C22 119.7(3) . . ?
C25 C24 C23 119.9(3) . . ?
C25 C24 C27 121.4(3) . . ?
C23 C24 C27 118.7(3) . . ?
C24 C25 C26 119.8(3) . . ?
C21 C26 C25 121.5(3) . . ?
N28 C27 C24 179.4(5) . . ?
O30 C31 C32 122.8(4) . . ?
O30 C31 C36 118.3(4) . . ?
C32 C31 C36 119.0(4) . . ?
C31 C32 C33 121.9(4) . . ?
C31 C32 O37 113.6(4) . . ?
C33 C32 O37 124.5(4) . . ?
C32 C33 C34 119.4(5) . . ?
C35 C34 C33 118.3(5) . . ?
C34 C35 C36 123.0(5) . . ?
C35 C36 C31 118.5(4) . . ?
C32 O37 C38 118.2(4) . . ?

loop_
_geom_bond_atom_site_label_1
_geom_bond_atom_site_label_2
_geom_bond_distance
_geom_bond_site_symmetry_2
_geom_bond_publ_flag
Zn29 N1 2.034(2) 2 ?
Zn29 N1 2.034(2) . ?
Zn29 N2 2.047(2) 2 ?
Zn29 N2 2.047(2) . ?
N1 C8 1.365(4) . ?
N1 C5 1.371(4) . ?
N2 C10 1.359(4) . ?
N2 C3 1.365(4) . ?
C3 C4 1.398(4) 2 ?
C3 C12 1.439(4) . ?
C4 C3 1.398(4) 2 ?
C4 C5 1.402(4) . ?
C4 C13 1.502(4) . ?
C5 C6 1.428(4) . ?
C6 C7 1.340(5) . ?
C7 C8 1.441(4) . ?
C8 C9 1.400(4) . ?
C9 C10 1.400(4) . ?
C9 C21 1.499(4) . ?
C10 C11 1.436(4) . ?
C11 C12 1.349(5) . ?
C13 C14 1.378(5) . ?
C13 C18 1.379(5) . ?
C14 C15 1.393(4) . ?
C15 C16 1.370(5) . ?
C16 C17 1.385(5) . ?
C16 C19 1.439(4) . ?
C17 C18 1.378(4) . ?
C19 N20 1.135(4) . ?
C21 C26 1.361(5) . ?
C21 C22 1.368(5) . ?
C22 C23 1.394(5) . ?
C23 C24 1.371(5) . ?
C24 C25 1.357(5) . ?
C24 C27 1.450(5) . ?
C25 C26 1.384(5) . ?
C27 N28 1.130(5) . ?
O30 C31 1.348(5) . ?
C31 C32 1.358(6) . ?
C31 C36 1.416(6) . ?
C32 C33 1.376(6) . ?
C32 O37 1.381(5) . ?
C33 C34 1.411(7) . ?
C34 C35 1.355(7) . ?
C35 C36 1.373(7) . ?
O37 C38 1.394(6) . ?
